data_7046286
loop_
_publ_author_name
'Wang, Si-Yuan'
'Jin, Wan-Ting'
'Chen, Hong-Bin'
'Zhou, Zhao-Hui'

_publ_section_title
;
 Comparison of hydroxycarboxylato imidazole molybdenum(iv) complexes and
 nitrogenase protein structures: indirect evidence for the protonation of
 homocitrato FeMo-cofactors.
;
_journal_issue 22
_journal_name_full 'Dalton transactions (Cambridge, England : 2003)'
_journal_page_first 7412
_journal_page_last 7421
_journal_paper_doi 10.1039/c8dt00278a
_journal_volume 47
_journal_year 2018
_chemical_formula_moiety 'C36 H50 Mo6 N20 O16'
_chemical_formula_sum 'C36 H50 Mo6 N20 O16'
_chemical_formula_weight 1594.60
_space_group_crystal_system triclinic
_space_group_IT_number 2
_space_group_name_Hall '-P 1'
_space_group_name_H-M_alt 'P -1'
_symmetry_space_group_name_Hall '-P 1'
_symmetry_space_group_name_H-M 'P -1'
_atom_sites_solution_hydrogens mixed
_atom_sites_solution_primary dual
_audit_creation_date 2018-04-13
_audit_creation_method
;
Olex2 1.2
(compiled 2018.04.03 svn.r3497 for OlexSys, GUI svn.r5486)
;
_audit_update_record
;
2018-04-13 deposited with the CCDC.
2018-05-09 downloaded from the CCDC.
;
_cell_angle_alpha 90.197(4)
_cell_angle_beta 106.313(5)
_cell_angle_gamma 110.829(4)
_cell_formula_units_Z 1
_cell_length_a 10.6194(5)
_cell_length_b 11.9177(5)
_cell_length_c 14.7094(10)
_cell_measurement_reflns_used 2311
_cell_measurement_temperature 173
_cell_measurement_theta_max 25.5550
_cell_measurement_theta_min 2.9070
_cell_volume 1658.78(17)
_computing_cell_refinement 'CrysAlisPro 1.171.38.43 (Rigaku OD, 2015)'
_computing_data_collection 'CrysAlisPro 1.171.38.43 (Rigaku OD, 2015)'
_computing_data_reduction 'CrysAlisPro 1.171.38.43 (Rigaku OD, 2015)'
_computing_molecular_graphics 'Olex2 (Dolomanov et al., 2009)'
_computing_publication_material 'Olex2 (Dolomanov et al., 2009)'
_computing_structure_refinement 'ShelXL (Sheldrick, 2015)'
_computing_structure_solution 'ShelXT (Sheldrick, 2015)'
_diffrn_ambient_temperature 173
_diffrn_detector 'CCD plate'
_diffrn_detector_area_resol_mean 16.1903
_diffrn_detector_type Sapphire3
_diffrn_measured_fraction_theta_full 0.999
_diffrn_measured_fraction_theta_max 0.999
_diffrn_measurement_details
;
List of Runs (angles in degrees, time in seconds):

  # Type    Start    End  Width  t~exp~   \w     \q     \k     \f   Frames
#--------------------------------------------------------------------------
  1  \w      7.00  73.00   1.00   26.00    --   24.10  57.00 -60.00   66
  2  \w     51.00  81.00   1.00   26.00    --   24.10-129.00 119.00   30
  3  \w     68.00  95.00   1.00   26.00    --   24.10-143.00 -51.00   27
  4  \w    -73.00 -44.00   1.00   26.00    --  -22.85-178.00  60.00   29
  5  \w    -95.00 -35.00   1.00   26.00    --  -22.85-178.00  90.00   60
  6  \w    -96.00   7.00   1.00   26.00    --  -22.85 -38.00 -60.00  103
  7  \w    -96.00   8.00   1.00   26.00    --  -22.85 -38.00  30.00  104
  8  \w   -104.00 -78.00   1.00   26.00    --  -22.85 178.00-180.00   26
;
_diffrn_measurement_device 'four-circle diffractometer'
_diffrn_measurement_device_type 'Xcalibur, Sapphire3, Gemini ultra'
_diffrn_measurement_method '\w scans'
_diffrn_orient_matrix_type 'CrysAlisPro convention (1999,Acta A55,543-557)'
_diffrn_orient_matrix_UB_11 0.0088040000
_diffrn_orient_matrix_UB_12 0.0032397000
_diffrn_orient_matrix_UB_13 -0.0460913000
_diffrn_orient_matrix_UB_21 0.0740253000
_diffrn_orient_matrix_UB_22 0.0171863000
_diffrn_orient_matrix_UB_23 0.0206530000
_diffrn_orient_matrix_UB_31 -0.0078557000
_diffrn_orient_matrix_UB_32 -0.0616733000
_diffrn_orient_matrix_UB_33 -0.0027214000
_diffrn_radiation_monochromator graphite
_diffrn_radiation_probe x-ray
_diffrn_radiation_type MoK\a
_diffrn_radiation_wavelength 0.71073
_diffrn_reflns_av_R_equivalents 0.0453
_diffrn_reflns_av_unetI/netI 0.0794
_diffrn_reflns_Laue_measured_fraction_full 0.999
_diffrn_reflns_Laue_measured_fraction_max 0.999
_diffrn_reflns_limit_h_max 11
_diffrn_reflns_limit_h_min -12
_diffrn_reflns_limit_k_max 13
_diffrn_reflns_limit_k_min -14
_diffrn_reflns_limit_l_max 17
_diffrn_reflns_limit_l_min -13
_diffrn_reflns_number 11292
_diffrn_reflns_point_group_measured_fraction_full 0.999
_diffrn_reflns_point_group_measured_fraction_max 0.999
_diffrn_reflns_theta_full 25.000
_diffrn_reflns_theta_max 25.000
_diffrn_reflns_theta_min 2.152
_diffrn_source 'fine-focus sealed X-ray tube'
_diffrn_source_type 'Enhance (Mo) X-ray Source'
_exptl_absorpt_coefficient_mu 1.167
_exptl_absorpt_correction_T_max 1.00000
_exptl_absorpt_correction_T_min 0.98843
_exptl_absorpt_correction_type multi-scan
_exptl_absorpt_process_details
;
CrysAlisPro 1.171.38.43 (Rigaku Oxford Diffraction, 2015)
Empirical absorption correction using spherical harmonics,
 implemented in SCALE3 ABSPACK scaling algorithm.
;
_exptl_crystal_colour yellow
_exptl_crystal_colour_primary yellow
_exptl_crystal_density_diffrn 1.596
_exptl_crystal_description plate
_exptl_crystal_F_000 786
_exptl_crystal_size_max 0.2
_exptl_crystal_size_mid 0.1
_exptl_crystal_size_min 0.04
_refine_diff_density_max 1.153
_refine_diff_density_min -1.031
_refine_diff_density_rms 0.121
_refine_ls_extinction_method none
_refine_ls_goodness_of_fit_ref 1.031
_refine_ls_hydrogen_treatment constr
_refine_ls_matrix_type full
_refine_ls_number_parameters 364
_refine_ls_number_reflns 5853
_refine_ls_number_restraints 419
_refine_ls_restrained_S_all 1.067
_refine_ls_R_factor_all 0.0689
_refine_ls_R_factor_gt 0.0520
_refine_ls_shift/su_max 0.001
_refine_ls_shift/su_mean 0.000
_refine_ls_structure_factor_coef Fsqd
_refine_ls_weighting_details 'w=1/[\s^2^(Fo^2^)+(0.0493P)^2^+0.3511P] where P=(Fo^2^+2Fc^2^)/3'
_refine_ls_weighting_scheme calc
_refine_ls_wR_factor_gt 0.1138
_refine_ls_wR_factor_ref 0.1199
_reflns_Friedel_coverage 0.000
_reflns_number_gt 4536
_reflns_number_total 5853
_reflns_threshold_expression 'I > 2\s(I)'
_cod_data_source_file c8dt00278a2.cif
_cod_data_source_block exp_17169
_cod_depositor_comments 'Adding full bibliography for 7046283--7046286.cif.'
_cod_original_cell_volume 1658.78(16)
_cod_database_code 7046286
_shelx_shelxl_version_number 2014/7
_shelx_space_group_comment
;
The symmetry employed for this shelxl refinement is uniquely defined
by the following loop, which should always be used as a source of
symmetry information in preference to the above space-group names.
They are only intended as comments.
;
_shelx_estimated_absorpt_t_max 0.955
_shelx_estimated_absorpt_t_min 0.800
_reflns_odcompleteness_completeness 99.92
_reflns_odcompleteness_iscentric 1
_reflns_odcompleteness_theta 27.42
_olex2_refinement_description
;
1. Fixed Uiso
 At 1.2 times of:
  All C(H) groups, All C(H,H) groups, All N(H) groups
 At 1.5 times of:
  All C(H,H,H) groups
2. Restrained distances
 N10-H10A
 0.88 with sigma of 0.01
 O6-H6A
 0.85 with sigma of 0.01
 C2-C1
 1.5 with sigma of 0.01
3. Rigid bond restraints
 C1, C3A
 with sigma for 1-2 distances of 0.01 and sigma for 1-3 distances of 0.005
 O6, C1, Mo3, N7
 with sigma for 1-2 distances of 0.005 and sigma for 1-3 distances of 0.0025
 Mo3, O3
 with sigma for 1-2 distances of 0.00125 and sigma for 1-3 distances of 0.000625
 C18, C17, C17, N10, N10, C16, C15, C14, C14, N8, N8, C13, C2, O7, C2, O8, C1,
 C2
 with sigma for 1-2 distances of 0.01 and sigma for 1-3 distances of 0.01
4. Uiso/Uaniso restraints and constraints
C18 \\sim C17 \\sim C17 \\sim N10 \\sim N10 \\sim C16 \\sim C15 \\sim C14 \\sim
C14 \\sim N8 \\sim N8 \\sim C13 \\sim C2 \\sim O7 \\sim C2 \\sim O8 \\sim C1
\\sim C2: within 2A with sigma of 0.04 and sigma for terminal atoms of 0.08
C7 \\sim C10 \\sim C4 \\sim C9 \\sim C12 \\sim C11 \\sim C2 \\sim C8 \\sim C6
\\sim C16 \\sim C15 \\sim C18 \\sim C5 \\sim C13 \\sim C17 \\sim C1 \\sim C14
\\sim C3 \\sim C3A: within 3.8A with sigma of 0.01 and sigma for terminal atoms
of 0.02
N3 \\sim N5 \\sim N1 \\sim N4 \\sim N9 \\sim N6 \\sim N7 \\sim N2 \\sim N8
\\sim N10: within 3.8A with sigma of 0.005 and sigma for terminal atoms of 0.01
O2 \\sim O5 \\sim O1 \\sim O3 \\sim O4 \\sim O7 \\sim O8 \\sim O6: within 3.8A
with sigma of 0.0025 and sigma for terminal atoms of 0.005
Uanis(C3) \\sim Ueq, Uanis(C3A) \\sim Ueq, Uanis(C2) \\sim Ueq: with sigma of
0.02 and sigma for terminal atoms of 0.01
Uanis(N8) \\sim Ueq, Uanis(N10) \\sim Ueq: with sigma of 0.005 and sigma for
terminal atoms of 0.01
5. Others
 Sof(H1B)=Sof(C3A)=Sof(H3AA)=Sof(H3AB)=Sof(H3AC)=1-FVAR(1)
 Sof(H1A)=Sof(C3)=Sof(H3A)=Sof(H3B)=Sof(H3C)=FVAR(1)
6.a Riding coordinates:
 C3A(H6A)
6.b Ternary CH refined with riding coordinates:
 C1(H1A), C1(H1B)
6.c Aromatic/amide H refined with riding coordinates:
 N4(H4), N6(H6), C7(H7), N2(H2), C10(H10), C4(H4A), C9(H9), C12(H12), C11(H11),
  C8(H8), C6(H6B), C16(H16), C15(H15), C18(H18), C5(H5), C13(H13), C17(H17),
 N8(H8A), N10(H10A), C14(H14)
6.d Idealised Me refined as rotating group:
 C3(H3A,H3B,H3C), C3A(H3AA,H3AB,H3AC)
;
_olex2_submission_special_instructions 'No special instructions were received'
_oxdiff_exptl_absorpt_empirical_details
;
Empirical correction (ABSPACK) includes:
- Absorption correction using spherical harmonics
- Frame scaling
;
_oxdiff_exptl_absorpt_empirical_full_max 1.125
_oxdiff_exptl_absorpt_empirical_full_min 0.930

loop_
_space_group_symop_operation_xyz
'x, y, z'
'-x, -y, -z'

loop_
_atom_site_label
_atom_site_type_symbol
_atom_site_fract_x
_atom_site_fract_y
_atom_site_fract_z
_atom_site_U_iso_or_equiv
_atom_site_adp_type
_atom_site_occupancy
_atom_site_site_symmetry_order
_atom_site_calc_flag
_atom_site_refinement_flags_posn
_atom_site_refinement_flags_adp
_atom_site_refinement_flags_occupancy
_atom_site_disorder_assembly
_atom_site_disorder_group
Mo1 Mo 0.37482(6) 0.58778(4) 0.55856(4) 0.02377(16) Uani 1 1 d . . . . .
Mo2 Mo 0.62358(6) 0.61897(4) 0.41397(4) 0.02320(15) Uani 1 1 d . . . . .
Mo3 Mo 0.36465(6) 0.50881(5) 0.71864(4) 0.02708(16) Uani 1 1 d . U . . .
O2 O 0.7524(4) 0.5707(3) 0.5088(3) 0.0268(8) Uani 1 1 d . U . . .
O5 O 0.4929(4) 0.6263(3) 0.4772(3) 0.0274(8) Uani 1 1 d . U . . .
O1 O 0.5234(4) 0.5432(3) 0.6568(3) 0.0301(7) Uani 1 1 d . U . . .
O3 O 0.2438(4) 0.3465(3) 0.6650(3) 0.0311(7) Uani 1 1 d . U . . .
O4 O 0.2596(4) 0.5935(3) 0.6439(3) 0.0310(8) Uani 1 1 d . U . . .
O7 O 0.4836(5) 0.2991(4) 0.7014(3) 0.0338(8) Uani 1 1 d . U . . .
O8 O 0.4839(5) 0.4233(4) 0.8187(3) 0.0367(8) Uani 1 1 d . U . . .
N3 N 0.2311(5) 0.6559(4) 0.4570(4) 0.0254(11) Uani 1 1 d . U . . .
N5 N 0.7528(6) 0.8050(4) 0.4831(4) 0.0305(11) Uani 1 1 d . U . . .
N1 N 0.5011(6) 0.7794(4) 0.6230(4) 0.0311(10) Uani 1 1 d . U . . .
N4 N 0.0375(5) 0.6830(4) 0.3815(4) 0.0333(12) Uani 1 1 d . U . . .
H4 H -0.0480 0.6843 0.3687 0.040 Uiso 1 1 calc R . . . .
N9 N 0.2306(6) 0.4851(5) 0.8115(4) 0.0417(13) Uani 1 1 d . U . . .
N6 N 0.9164(6) 0.9611(4) 0.5767(4) 0.0389(13) Uani 1 1 d . U . . .
H6 H 0.9950 1.0066 0.6201 0.047 Uiso 1 1 calc R . . . .
N7 N 0.5112(6) 0.6641(5) 0.8246(4) 0.0386(12) Uani 1 1 d . U . . .
C7 C 0.1022(7) 0.6446(5) 0.4571(5) 0.0297(14) Uani 1 1 d . U . . .
H7 H 0.0619 0.6126 0.5059 0.036 Uiso 1 1 calc R . . . .
N2 N 0.6788(7) 0.9363(5) 0.7037(4) 0.0426(13) Uani 1 1 d . U . . .
H2 H 0.7649 0.9819 0.7383 0.051 Uiso 1 1 calc R . . . .
C10 C 0.8787(7) 0.8452(5) 0.5501(5) 0.0328(15) Uani 1 1 d . U . . .
H10 H 0.9328 0.7974 0.5748 0.039 Uiso 1 1 calc R . . . .
C4 C 0.6358(7) 0.8201(5) 0.6729(5) 0.0345(14) Uani 1 1 d . U . . .
H4A H 0.6935 0.7733 0.6850 0.041 Uiso 1 1 calc R . . . .
C9 C 0.2456(7) 0.7036(5) 0.3744(5) 0.0333(15) Uani 1 1 d . U . . .
H9 H 0.3274 0.7218 0.3541 0.040 Uiso 1 1 calc R . . . .
C12 C 0.7127(7) 0.9031(6) 0.4684(5) 0.0395(16) Uani 1 1 d . U . . .
H12 H 0.6277 0.9032 0.4247 0.047 Uiso 1 1 calc R . . . .
O6 O 0.6092(7) 0.1837(5) 0.8265(4) 0.0706(14) Uani 1 1 d D U . . .
C11 C 0.8144(7) 0.9977(6) 0.5263(5) 0.0389(16) Uani 1 1 d . U . . .
H11 H 0.8147 1.0773 0.5311 0.047 Uiso 1 1 calc R . . . .
C2 C 0.5277(8) 0.3420(5) 0.7926(5) 0.0388(16) Uani 1 1 d D U . . .
C8 C 0.1261(7) 0.7213(6) 0.3255(5) 0.0373(16) Uani 1 1 d . U . . .
H8 H 0.1077 0.7529 0.2661 0.045 Uiso 1 1 calc R . . . .
C6 C 0.4604(8) 0.8758(6) 0.6236(6) 0.0440(17) Uani 1 1 d . U . . .
H6B H 0.3681 0.8742 0.5932 0.053 Uiso 1 1 calc R . . . .
C16 C 0.1411(9) 0.5386(7) 0.8122(6) 0.0572(19) Uani 1 1 d . U . . .
H16 H 0.1238 0.5955 0.7703 0.069 Uiso 1 1 calc R . . . .
C15 C 0.6493(8) 0.6880(6) 0.8734(6) 0.0501(18) Uani 1 1 d . U . . .
H15 H 0.7000 0.6377 0.8692 0.060 Uiso 1 1 calc R . . . .
C18 C 0.2191(10) 0.4114(8) 0.8793(6) 0.061(2) Uani 1 1 d . U . . .
H18 H 0.2702 0.3595 0.8955 0.074 Uiso 1 1 calc R . . . .
C5 C 0.5704(8) 0.9728(6) 0.6735(6) 0.0472(17) Uani 1 1 d . U . . .
H5 H 0.5711 1.0516 0.6851 0.057 Uiso 1 1 calc R . . . .
C13 C 0.4826(9) 0.7582(6) 0.8507(6) 0.0543(18) Uani 1 1 d . U . . .
H13 H 0.3935 0.7663 0.8290 0.065 Uiso 1 1 calc R . . . .
C17 C 0.1270(10) 0.4202(8) 0.9212(6) 0.067(2) Uani 1 1 d . U . . .
H17 H 0.1007 0.3766 0.9711 0.080 Uiso 1 1 calc R . . . .
N8 N 0.6011(7) 0.8402(6) 0.9132(5) 0.0598(15) Uani 1 1 d . U . . .
H8A H 0.6093 0.9103 0.9388 0.072 Uiso 1 1 calc R . . . .
N10 N 0.0783(8) 0.5024(6) 0.8792(5) 0.0673(17) Uani 1 1 d D U . . .
H10A H 0.0167 0.5276 0.8932 0.081 Uiso 1 1 calc DR . . . .
C1 C 0.6053(10) 0.2900(7) 0.8642(6) 0.061(2) Uani 1 1 d D U . . .
H1A H 0.7051 0.3484 0.8793 0.073 Uiso 0.496(14) 1 calc R . P A 1
H1B H 0.5662 0.2755 0.9194 0.073 Uiso 0.504(14) 1 calc R . P A 2
C14 C 0.7024(9) 0.7947(7) 0.9285(6) 0.061(2) Uani 1 1 d . U . . .
H14 H 0.7956 0.8312 0.9708 0.073 Uiso 1 1 calc R . . . .
C3 C 0.581(2) 0.2836(15) 0.9472(13) 0.065(4) Uani 0.496(14) 1 d . U P A 1
H3A H 0.4921 0.2168 0.9418 0.098 Uiso 0.496(14) 1 calc GR . P A 1
H3B H 0.5759 0.3596 0.9675 0.098 Uiso 0.496(14) 1 calc GR . P A 1
H3C H 0.6587 0.2695 0.9944 0.098 Uiso 0.496(14) 1 calc GR . P A 1
C3A C 0.742(2) 0.3780(12) 0.8913(13) 0.082(5) Uani 0.504(14) 1 d . U P A 2
H3AA H 0.8042 0.3507 0.9409 0.123 Uiso 0.504(14) 1 calc GR . P A 2
H3AB H 0.7401 0.4537 0.9161 0.123 Uiso 0.504(14) 1 calc GR . P A 2
H3AC H 0.7771 0.3915 0.8358 0.123 Uiso 0.504(14) 1 calc GR . P A 2
H6A H 0.6039 0.1140 0.8518 0.098 Uiso 1 1 d DR . . . .

loop_
_atom_site_aniso_label
_atom_site_aniso_U_11
_atom_site_aniso_U_22
_atom_site_aniso_U_33
_atom_site_aniso_U_23
_atom_site_aniso_U_13
_atom_site_aniso_U_12
Mo1 0.0199(3) 0.0184(3) 0.0329(4) 0.0042(2) 0.0069(2) 0.0078(2)
Mo2 0.0205(3) 0.0185(3) 0.0308(3) 0.0050(2) 0.0078(2) 0.0075(2)
Mo3 0.0267(3) 0.0232(3) 0.0322(4) 0.0044(2) 0.0089(3) 0.0104(2)
O2 0.0273(16) 0.0228(15) 0.0344(17) 0.0066(13) 0.0126(14) 0.0113(14)
O5 0.0286(16) 0.0230(15) 0.0332(17) 0.0056(13) 0.0113(14) 0.0110(14)
O1 0.0294(13) 0.0266(11) 0.0364(14) 0.0066(11) 0.0100(11) 0.0128(11)
O3 0.0297(14) 0.0271(11) 0.0377(15) 0.0057(11) 0.0087(12) 0.0129(11)
O4 0.0296(16) 0.0272(15) 0.0388(18) 0.0054(14) 0.0116(14) 0.0125(14)
O7 0.0330(15) 0.0314(14) 0.0391(16) 0.0068(12) 0.0092(13) 0.0157(13)
O8 0.0351(15) 0.0327(14) 0.0401(16) 0.0078(12) 0.0066(13) 0.0139(13)
N3 0.027(2) 0.019(2) 0.035(3) 0.0061(18) 0.013(2) 0.0114(19)
N5 0.035(2) 0.021(2) 0.038(3) 0.0038(19) 0.015(2) 0.010(2)
N1 0.033(2) 0.0245(19) 0.039(2) 0.0068(17) 0.0133(19) 0.0130(18)
N4 0.024(3) 0.030(3) 0.046(3) 0.005(2) 0.005(2) 0.014(2)
N9 0.047(3) 0.042(3) 0.044(3) 0.009(2) 0.021(2) 0.019(2)
N6 0.040(3) 0.023(2) 0.047(3) -0.001(2) 0.012(2) 0.005(2)
N7 0.044(2) 0.031(2) 0.041(3) 0.0050(19) 0.011(2) 0.016(2)
C7 0.024(3) 0.029(3) 0.036(4) 0.009(3) 0.009(3) 0.010(3)
N2 0.045(2) 0.030(2) 0.046(3) 0.003(2) 0.010(2) 0.007(2)
C10 0.030(3) 0.025(3) 0.044(4) 0.006(3) 0.015(3) 0.007(3)
C4 0.035(3) 0.025(2) 0.043(3) 0.002(2) 0.012(2) 0.010(2)
C9 0.028(3) 0.032(3) 0.044(4) 0.008(3) 0.017(3) 0.011(3)
C12 0.036(3) 0.036(3) 0.049(4) 0.011(3) 0.012(3) 0.016(3)
O6 0.075(3) 0.057(2) 0.065(3) 0.003(2) -0.004(3) 0.025(2)
C11 0.042(3) 0.024(3) 0.046(4) 0.006(3) 0.008(3) 0.011(3)
C2 0.073(4) 0.019(3) 0.036(4) 0.004(3) 0.037(3) 0.015(3)
C8 0.028(3) 0.037(3) 0.049(4) 0.009(3) 0.012(3) 0.014(3)
C6 0.041(4) 0.030(3) 0.060(4) -0.002(3) 0.008(3) 0.017(3)
C16 0.078(4) 0.059(4) 0.051(4) 0.017(3) 0.036(4) 0.032(4)
C15 0.044(4) 0.040(3) 0.052(4) 0.001(3) -0.004(3) 0.013(3)
C18 0.088(5) 0.082(5) 0.042(4) 0.022(4) 0.038(4) 0.049(4)
C5 0.046(3) 0.031(3) 0.062(4) -0.006(3) 0.007(3) 0.018(3)
C13 0.054(3) 0.041(3) 0.056(4) -0.004(3) 0.003(3) 0.015(3)
C17 0.089(5) 0.091(5) 0.055(5) 0.030(4) 0.049(4) 0.052(4)
N8 0.065(3) 0.046(2) 0.057(3) -0.003(2) 0.007(2) 0.015(2)
N10 0.070(3) 0.073(3) 0.067(3) 0.010(3) 0.029(3) 0.029(3)
C1 0.076(5) 0.057(4) 0.050(5) -0.006(3) 0.013(4) 0.029(4)
C14 0.051(4) 0.045(4) 0.055(4) -0.003(3) -0.015(4) 0.004(3)
C3 0.073(7) 0.070(7) 0.067(7) 0.010(6) 0.022(6) 0.043(6)
C3A 0.077(7) 0.076(7) 0.082(8) 0.011(6) 0.011(6) 0.027(6)

loop_
_atom_type_symbol
_atom_type_description
_atom_type_scat_dispersion_real
_atom_type_scat_dispersion_imag
_atom_type_scat_source
C C 0.0033 0.0016 'International Tables Vol C Tables 4.2.6.8 and 6.1.1.4'
H H 0.0000 0.0000 'International Tables Vol C Tables 4.2.6.8 and 6.1.1.4'
Mo Mo -1.6832 0.6857 'International Tables Vol C Tables 4.2.6.8 and 6.1.1.4'
N N 0.0061 0.0033 'International Tables Vol C Tables 4.2.6.8 and 6.1.1.4'
O O 0.0106 0.0060 'International Tables Vol C Tables 4.2.6.8 and 6.1.1.4'

loop_
_geom_angle_atom_site_label_1
_geom_angle_atom_site_label_2
_geom_angle_atom_site_label_3
_geom_angle
_geom_angle_site_symmetry_1
_geom_angle_site_symmetry_3
Mo2 Mo1 Mo3 59.96(2) 2_666 .
O2 Mo1 Mo2 48.81(12) 2_666 2_666
O2 Mo1 Mo3 90.66(12) 2_666 .
O2 Mo1 O1 100.99(16) 2_666 .
O2 Mo1 O4 95.37(17) 2_666 .
O2 Mo1 N3 84.98(17) 2_666 .
O2 Mo1 N1 172.39(18) 2_666 .
O5 Mo1 Mo2 97.75(11) . 2_666
O5 Mo1 Mo3 141.51(13) . .
O5 Mo1 O2 96.55(17) . 2_666
O5 Mo1 O1 89.97(17) . .
O5 Mo1 O4 164.95(16) . .
O5 Mo1 N3 87.90(18) . .
O5 Mo1 N1 83.51(18) . .
O1 Mo1 Mo2 52.27(11) . 2_666
O1 Mo1 Mo3 51.56(12) . .
O1 Mo1 N3 173.86(17) . .
O1 Mo1 N1 86.62(18) . .
O4 Mo1 Mo2 97.01(11) . 2_666
O4 Mo1 Mo3 47.25(12) . .
O4 Mo1 O1 96.75(17) . .
O4 Mo1 N3 84.01(18) . .
O4 Mo1 N1 83.46(18) . .
N3 Mo1 Mo2 133.76(13) . 2_666
N3 Mo1 Mo3 130.47(13) . .
N3 Mo1 N1 87.42(19) . .
N1 Mo1 Mo2 138.77(14) . 2_666
N1 Mo1 Mo3 94.00(14) . .
Mo1 Mo2 Mo3 61.03(2) 2_666 2_666
O2 Mo2 Mo1 50.22(12) . 2_666
O2 Mo2 Mo3 92.42(12) . 2_666
O2 Mo2 O1 102.36(16) . 2_666
O2 Mo2 O3 89.27(17) . 2_666
O2 Mo2 O7 167.67(16) . 2_666
O2 Mo2 N5 86.12(18) . .
O5 Mo2 Mo1 101.15(11) . 2_666
O5 Mo2 Mo3 139.71(12) . 2_666
O5 Mo2 O2 102.60(17) . .
O5 Mo2 O1 88.04(17) . 2_666
O5 Mo2 O3 164.16(16) . 2_666
O5 Mo2 O7 86.75(17) . 2_666
O5 Mo2 N5 85.65(18) . .
O1 Mo2 Mo1 52.24(11) 2_666 2_666
O1 Mo2 Mo3 52.03(12) 2_666 2_666
O1 Mo2 O7 85.79(16) 2_666 2_666
O1 Mo2 N5 170.38(18) 2_666 .
O3 Mo2 Mo1 94.50(11) 2_666 2_666
O3 Mo2 Mo3 48.31(11) 2_666 2_666
O3 Mo2 O1 99.74(17) 2_666 2_666
O3 Mo2 O7 80.15(17) 2_666 2_666
O3 Mo2 N5 84.73(18) 2_666 .
O7 Mo2 Mo1 136.42(11) 2_666 2_666
O7 Mo2 Mo3 85.31(12) 2_666 2_666
O7 Mo2 N5 86.60(18) 2_666 .
N5 Mo2 Mo1 136.33(14) . 2_666
N5 Mo2 Mo3 133.04(14) . 2_666
Mo2 Mo3 Mo1 59.01(2) 2_666 .
O1 Mo3 Mo1 51.27(12) . .
O1 Mo3 Mo2 51.77(11) . 2_666
O1 Mo3 O8 84.52(17) . .
O1 Mo3 N9 168.4(2) . .
O1 Mo3 N7 86.3(2) . .
O3 Mo3 Mo1 95.10(13) . .
O3 Mo3 Mo2 51.35(13) . 2_666
O3 Mo3 O1 102.50(17) . .
O3 Mo3 O8 84.34(17) . .
O3 Mo3 N9 84.9(2) . .
O3 Mo3 N7 160.37(19) . .
O4 Mo3 Mo1 50.81(13) . .
O4 Mo3 Mo2 99.04(13) . 2_666
O4 Mo3 O1 99.90(17) . .
O4 Mo3 O3 99.66(18) . .
O4 Mo3 O8 173.18(18) . .
O4 Mo3 N9 87.5(2) . .
O4 Mo3 N7 95.98(19) . .
O8 Mo3 Mo1 134.72(13) . .
O8 Mo3 Mo2 87.77(12) . 2_666
O8 Mo3 N9 87.4(2) . .
O8 Mo3 N7 79.03(18) . .
N9 Mo3 Mo1 137.80(16) . .
N9 Mo3 Mo2 136.23(15) . 2_666
N9 Mo3 N7 84.0(2) . .
N7 Mo3 Mo1 104.00(15) . .
N7 Mo3 Mo2 137.23(16) . 2_666
Mo2 O2 Mo1 80.97(16) . 2_666
Mo2 O5 Mo1 160.4(2) . .
Mo1 O1 Mo2 75.49(15) . 2_666
Mo1 O1 Mo3 77.17(15) . .
Mo2 O1 Mo3 76.20(14) 2_666 .
Mo3 O3 Mo2 80.34(15) . 2_666
Mo3 O4 Mo1 81.94(16) . .
C2 O7 Mo2 123.7(4) . 2_666
C2 O8 Mo3 123.4(4) . .
C7 N3 Mo1 126.3(4) . .
C7 N3 C9 105.1(5) . .
C9 N3 Mo1 128.1(4) . .
C10 N5 Mo2 128.5(4) . .
C10 N5 C12 106.1(5) . .
C12 N5 Mo2 125.3(5) . .
C4 N1 Mo1 124.4(4) . .
C4 N1 C6 105.5(6) . .
C6 N1 Mo1 130.0(5) . .
C7 N4 H4 125.7 . .
C7 N4 C8 108.5(6) . .
C8 N4 H4 125.7 . .
C16 N9 Mo3 128.0(5) . .
C16 N9 C18 104.3(7) . .
C18 N9 Mo3 127.6(5) . .
C10 N6 H6 125.9 . .
C10 N6 C11 108.2(6) . .
C11 N6 H6 125.9 . .
C15 N7 Mo3 127.9(5) . .
C13 N7 Mo3 126.0(5) . .
C13 N7 C15 106.0(6) . .
N3 C7 H7 124.2 . .
N4 C7 N3 111.6(6) . .
N4 C7 H7 124.2 . .
C4 N2 H2 125.5 . .
C4 N2 C5 109.0(6) . .
C5 N2 H2 125.5 . .
N5 C10 H10 125.2 . .
N6 C10 N5 109.7(6) . .
N6 C10 H10 125.2 . .
N1 C4 N2 109.9(6) . .
N1 C4 H4A 125.1 . .
N2 C4 H4A 125.1 . .
N3 C9 H9 124.9 . .
C8 C9 N3 110.2(6) . .
C8 C9 H9 124.9 . .
N5 C12 H12 126.1 . .
C11 C12 N5 107.8(6) . .
C11 C12 H12 126.1 . .
C1 O6 H6A 130.5 . .
N6 C11 H11 125.9 . .
C12 C11 N6 108.2(6) . .
C12 C11 H11 125.9 . .
O7 C2 C1 121.4(6) . .
O8 C2 O7 118.7(6) . .
O8 C2 C1 119.3(6) . .
N4 C8 H8 127.7 . .
C9 C8 N4 104.5(6) . .
C9 C8 H8 127.7 . .
N1 C6 H6B 125.2 . .
C5 C6 N1 109.7(6) . .
C5 C6 H6B 125.2 . .
N9 C16 H16 124.3 . .
N9 C16 N10 111.3(7) . .
N10 C16 H16 124.3 . .
N7 C15 H15 125.5 . .
C14 C15 N7 109.0(8) . .
C14 C15 H15 125.5 . .
N9 C18 H18 124.4 . .
C17 C18 N9 111.2(8) . .
C17 C18 H18 124.4 . .
N2 C5 C6 105.9(6) . .
N2 C5 H5 127.0 . .
C6 C5 H5 127.0 . .
N7 C13 H13 125.3 . .
N7 C13 N8 109.5(7) . .
N8 C13 H13 125.3 . .
C18 C17 H17 126.7 . .
C18 C17 N10 106.6(8) . .
N10 C17 H17 126.7 . .
C13 N8 H8A 126.3 . .
C14 N8 C13 107.4(6) . .
C14 N8 H8A 126.3 . .
C16 N10 C17 106.6(7) . .
C16 N10 H10A 126.7 . .
C17 N10 H10A 126.7 . .
O6 C1 C2 111.5(7) . .
O6 C1 H1A 103.6 . .
O6 C1 H1B 111.1 . .
O6 C1 C3A 108.7(10) . .
C2 C1 H1A 103.6 . .
C2 C1 H1B 111.1 . .
C3 C1 O6 114.2(10) . .
C3 C1 C2 118.1(11) . .
C3 C1 H1A 103.6 . .
C3A C1 C2 103.1(8) . .
C3A C1 H1B 111.1 . .
C15 C14 H14 126.0 . .
N8 C14 C15 108.0(7) . .
N8 C14 H14 126.0 . .
C1 C3 H3A 109.5 . .
C1 C3 H3B 109.5 . .
C1 C3 H3C 109.5 . .
H3A C3 H3B 109.5 . .
H3A C3 H3C 109.5 . .
H3B C3 H3C 109.5 . .
C1 C3A H3AA 109.5 . .
C1 C3A H3AB 109.5 . .
C1 C3A H3AC 109.5 . .
H3AA C3A H3AB 109.5 . .
H3AA C3A H3AC 109.5 . .
H3AB C3A H3AC 109.5 . .

loop_
_geom_bond_atom_site_label_1
_geom_bond_atom_site_label_2
_geom_bond_distance
_geom_bond_site_symmetry_2
Mo1 Mo2 2.5034(7) 2_666
Mo1 Mo3 2.5550(8) .
Mo1 O2 1.948(4) 2_666
Mo1 O5 1.911(4) .
Mo1 O1 2.044(4) .
Mo1 O4 2.000(4) .
Mo1 N3 2.198(5) .
Mo1 N1 2.237(5) .
Mo2 Mo1 2.5035(7) 2_666
Mo2 Mo3 2.5282(8) 2_666
Mo2 O2 1.908(4) .
Mo2 O5 1.900(4) .
Mo2 O1 2.045(4) 2_666
Mo2 O3 2.003(4) 2_666
Mo2 O7 2.201(4) 2_666
Mo2 N5 2.207(5) .
Mo3 Mo2 2.5282(8) 2_666
Mo3 O1 2.052(4) .
Mo3 O3 1.915(4) .
Mo3 O4 1.895(4) .
Mo3 O8 2.165(4) .
Mo3 N9 2.186(6) .
Mo3 N7 2.202(6) .
O2 Mo1 1.948(4) 2_666
O1 Mo2 2.045(4) 2_666
O3 Mo2 2.003(4) 2_666
O7 Mo2 2.201(4) 2_666
O7 C2 1.324(7) .
O8 C2 1.312(7) .
N3 C7 1.327(8) .
N3 C9 1.368(8) .
N5 C10 1.338(8) .
N5 C12 1.377(8) .
N1 C4 1.317(8) .
N1 C6 1.364(8) .
N4 H4 0.8800 .
N4 C7 1.309(8) .
N4 C8 1.381(8) .
N9 C16 1.322(9) .
N9 C18 1.334(9) .
N6 H6 0.8800 .
N6 C10 1.318(8) .
N6 C11 1.342(8) .
N7 C15 1.362(9) .
N7 C13 1.342(9) .
C7 H7 0.9500 .
N2 H2 0.8800 .
N2 C4 1.327(8) .
N2 C5 1.335(9) .
C10 H10 0.9500 .
C4 H4A 0.9500 .
C9 H9 0.9500 .
C9 C8 1.361(9) .
C12 H12 0.9500 .
C12 C11 1.332(9) .
O6 C1 1.399(9) .
O6 H6A 0.9008 .
C11 H11 0.9500 .
C2 C1 1.432(7) .
C8 H8 0.9500 .
C6 H6B 0.9500 .
C6 C5 1.339(9) .
C16 H16 0.9500 .
C16 N10 1.330(10) .
C15 H15 0.9500 .
C15 C14 1.348(10) .
C18 H18 0.9500 .
C18 C17 1.325(11) .
C5 H5 0.9500 .
C13 H13 0.9500 .
C13 N8 1.360(9) .
C17 H17 0.9500 .
C17 N10 1.340(10) .
N8 H8A 0.8800 .
N8 C14 1.334(10) .
N10 H10A 0.8800 .
C1 H1A 1.0000 .
C1 H1B 1.0000 .
C1 C3 1.312(18) .
C1 C3A 1.398(18) .
C14 H14 0.9500 .
C3 H3A 0.9800 .
C3 H3B 0.9800 .
C3 H3C 0.9800 .
C3A H3AA 0.9800 .
C3A H3AB 0.9800 .
C3A H3AC 0.9800 .

loop_
_smtbx_masks_void_nr
_smtbx_masks_void_average_x
_smtbx_masks_void_average_y
_smtbx_masks_void_average_z
_smtbx_masks_void_volume
_smtbx_masks_void_count_electrons
_smtbx_masks_void_content
1 -0.449 0.000 0.000 542.5 168.7 16H2O
2 0.500 0.500 0.000 11.9 0.0 ?
